data_2227268
loop_
_publ_author_name
'Liu, Jia-Lu'
'Liu, Jian-Feng'
'Zhao, Guo-Liang'

_publ_section_title
;
 Bis[\m-2-(4-hydroxyphenyl)acetato]-\k^3^<i>O</i>,<i>O</i>':<i>O</i>;\k^3^<i>O</i>:<i>O</i>,<i>O</i>'-bis{aqua(4,4'-bipyridine-\k<i>N</i>)bis[2-(4-hydroxyphenyl)acetato-\k^2^<i>O</i>,<i>O</i>']ytterbium(III)}
 monohydrate
;
_journal_coeditor_code BT5388
_journal_issue 11
_journal_name_full 'Acta Crystallographica Section E'
_journal_page_first m1489
_journal_paper_doi 10.1107/S1600536810043643
_journal_volume 66
_journal_year 2010
_chemical_formula_iupac '[Yb2 (C8 H7 O3)6 (C10 H8 N2)2 (H2 O)2] , H2 O'
_chemical_formula_moiety 'C68 H62 N4 O20 Yb2 , H2 O'
_chemical_formula_sum 'C68 H64 N4 O21 Yb2'
_chemical_formula_weight 1619.31
_chemical_name_systematic
;
Bis[\m-2-(4-hydroxyphenyl)acetato]-
\k^3^<i>O</i>,<i>O</i>':<i>O</i>;\k^3^<i>O</i>:<i>O</i>,<i>O</i>'-
bis{aqua(4,4'-bipyridine-\k<i>N</i>)bis[2-(4-hydroxyphenyl)acetato-
\k^2^<i>O</i>,<i>O</i>']ytterbium(III)} monohydrate
;
_space_group_IT_number 2
_symmetry_cell_setting triclinic
_symmetry_space_group_name_Hall '-P 1'
_symmetry_space_group_name_H-M 'P -1'
_atom_sites_solution_hydrogens geom
_atom_sites_solution_primary direct
_atom_sites_solution_secondary difmap
_audit_creation_method SHELXL97
_cell_angle_alpha 83.2690(10)
_cell_angle_beta 72.3770(10)
_cell_angle_gamma 71.4410(10)
_cell_formula_units_Z 2
_cell_length_a 11.68850(10)
_cell_length_b 16.1322(2)
_cell_length_c 18.456(2)
_cell_measurement_reflns_used 9903
_cell_measurement_temperature 296(2)
_cell_measurement_theta_max 25.00
_cell_measurement_theta_min 1.16
_cell_volume 3143.4(3)
_computing_cell_refinement 'SAINT (Bruker, 2006)'
_computing_data_collection 'APEX2 (Bruker, 2006)'
_computing_data_reduction 'SAINT (Bruker, 2006)'
_computing_molecular_graphics 'XP (Sheldrick, 2008)'
_computing_publication_material 'SHELXL97 (Sheldrick, 2008)'
_computing_structure_refinement 'SHELXL97 (Sheldrick, 2008)'
_computing_structure_solution 'SHELXS97 (Sheldrick, 2008)'
_diffrn_ambient_temperature 296(2)
_diffrn_measured_fraction_theta_full 0.996
_diffrn_measured_fraction_theta_max 0.996
_diffrn_measurement_device_type 'Bruker APEXII area-detector'
_diffrn_measurement_method '\f and \w'
_diffrn_radiation_monochromator graphite
_diffrn_radiation_source 'fine-focus sealed tube'
_diffrn_radiation_type MoK\a
_diffrn_radiation_wavelength 0.71073
_diffrn_reflns_av_R_equivalents 0.0389
_diffrn_reflns_av_sigmaI/netI 0.0363
_diffrn_reflns_limit_h_max 13
_diffrn_reflns_limit_h_min -13
_diffrn_reflns_limit_k_max 17
_diffrn_reflns_limit_k_min -19
_diffrn_reflns_limit_l_max 21
_diffrn_reflns_limit_l_min -21
_diffrn_reflns_number 41713
_diffrn_reflns_theta_full 25.00
_diffrn_reflns_theta_max 25.00
_diffrn_reflns_theta_min 1.16
_diffrn_standards_decay_% 0
_exptl_absorpt_coefficient_mu 3.040
_exptl_absorpt_correction_T_max 0.694
_exptl_absorpt_correction_T_min 0.640
_exptl_absorpt_correction_type multi-scan
_exptl_absorpt_process_details '(SADABS; Sheldrick, 1996)'
_exptl_crystal_colour colourless
_exptl_crystal_density_diffrn 1.711
_exptl_crystal_density_method 'not measured'
_exptl_crystal_description block
_exptl_crystal_F_000 1616
_exptl_crystal_size_max 0.15
_exptl_crystal_size_mid 0.13
_exptl_crystal_size_min 0.12
_refine_diff_density_max 0.585
_refine_diff_density_min -0.659
_refine_ls_extinction_method none
_refine_ls_goodness_of_fit_ref 1.115
_refine_ls_hydrogen_treatment mixed
_refine_ls_matrix_type full
_refine_ls_number_parameters 874
_refine_ls_number_reflns 11017
_refine_ls_number_restraints 9
_refine_ls_restrained_S_all 1.115
_refine_ls_R_factor_gt 0.0251
_refine_ls_shift/su_max 0.002
_refine_ls_shift/su_mean 0.000
_refine_ls_structure_factor_coef Fsqd
_refine_ls_weighting_details 'calc w = 1/[\s^2^(Fo^2^)+(0.0324P)^2^+0.1358P] where P=(Fo^2^+2Fc^2^)/3'
_refine_ls_weighting_scheme calc
_refine_ls_wR_factor_gt 0.0591
_refine_ls_wR_factor_ref 0.0699
_reflns_number_gt 8916
_reflns_number_total 11017
_reflns_threshold_expression I>2\s(I)
_cod_data_source_file bt5388.cif
_cod_data_source_block I
_cod_database_code 2227268
_cod_database_fobs_code 2227268

loop_
_symmetry_equiv_pos_as_xyz
'x, y, z'
'-x, -y, -z'

loop_
_atom_site_type_symbol
_atom_site_label
_atom_site_fract_x
_atom_site_fract_y
_atom_site_fract_z
_atom_site_U_iso_or_equiv
_atom_site_adp_type
_atom_site_calc_flag
_atom_site_refinement_flags
_atom_site_occupancy
_atom_site_disorder_assembly
_atom_site_disorder_group
Yb Yb1 0.227023(15) 0.136366(10) 0.219116(10) 0.02695(6) Uani d . 1 . .
Yb Yb2 0.369022(15) 0.291979(10) 0.301700(9) 0.02563(6) Uani d . 1 . .
N N1 0.1895(3) -0.0073(2) 0.21880(19) 0.0312(8) Uani d . 1 . .
N N2 0.1122(4) -0.4310(3) 0.2713(3) 0.0636(13) Uani d . 1 . .
N N3 0.4109(3) 0.4338(2) 0.30794(18) 0.0316(8) Uani d . 1 . .
N N4 0.4624(5) 0.8643(3) 0.2729(3) 0.0650(14) Uani d . 1 . .
O O1W 0.4082(3) 0.04386(17) 0.24614(18) 0.0357(7) Uani d D 1 . .
O O1 0.1484(3) 0.1018(2) 0.34968(16) 0.0454(8) Uani d . 1 . .
O O2W 0.1795(3) 0.38500(18) 0.28430(18) 0.0384(7) Uani d D 1 . .
O O2 0.2446(2) 0.20067(16) 0.33258(15) 0.0310(6) Uani d . 1 . .
O O3 0.3306(3) -0.21343(19) 0.56157(19) 0.0557(9) Uani d . 1 . .
H H3B 0.4017 -0.2278 0.5668 0.084 Uiso calc R 1 . .
O O3W -0.0538(4) 0.7316(3) 0.0107(2) 0.0675(10) Uani d D 1 . .
O O4 0.5119(2) 0.14943(16) 0.29386(17) 0.0364(7) Uani d . 1 . .
O O5 0.5877(3) 0.25815(17) 0.25297(17) 0.0417(7) Uani d . 1 . .
O O6 0.7879(3) -0.24453(18) 0.28088(19) 0.0544(9) Uani d . 1 . .
H H6B 0.8137 -0.2682 0.2396 0.082 Uiso calc R 1 . .
O O7 0.4396(3) 0.2726(2) 0.41757(17) 0.0484(8) Uani d . 1 . .
O O8 0.2440(3) 0.34127(19) 0.42558(16) 0.0407(7) Uani d . 1 . .
O O9 0.1528(4) 0.7131(2) 0.5514(2) 0.0739(11) Uani d . 1 . .
H H9A 0.2094 0.7309 0.5545 0.111 Uiso calc R 1 . .
O O10 0.1829(3) 0.1677(2) 0.0889(2) 0.0597(9) Uani d . 1 . .
O O11 0.3566(3) 0.0745(2) 0.10141(17) 0.0491(8) Uani d . 1 . .
O O12 0.1734(3) -0.2319(2) -0.0129(2) 0.0671(10) Uani d . 1 . .
H H12A 0.2349 -0.2718 -0.0334 0.081 Uiso calc R 1 . .
O O13 0.0898(2) 0.27919(17) 0.22449(17) 0.0365(7) Uani d . 1 . .
O O14 0.0091(3) 0.17273(18) 0.23625(19) 0.0465(8) Uani d . 1 . .
O O15 -0.1271(3) 0.66678(19) 0.14944(19) 0.0634(10) Uani d . 1 . .
H H15C -0.1007 0.6757 0.1036 0.095 Uiso calc R 1 . .
O O16 0.3545(2) 0.23006(16) 0.18866(15) 0.0299(6) Uani d . 1 . .
O O17 0.4159(3) 0.34714(18) 0.16556(15) 0.0364(7) Uani d . 1 . .
O O18 0.3592(3) 0.62591(18) -0.08311(17) 0.0463(8) Uani d . 1 . .
H H18B 0.4312 0.6262 -0.1059 0.069 Uiso calc R 1 . .
C C1 0.2257(5) 0.0468(3) 0.4865(2) 0.0407(11) Uani d . 1 . .
C C2 0.3512(5) -0.0014(3) 0.4720(2) 0.0477(12) Uani d . 1 . .
H H2A 0.4122 0.0250 0.4453 0.057 Uiso calc R 1 . .
C C3 0.3889(4) -0.0878(3) 0.4960(3) 0.0466(12) Uani d . 1 . .
H H3A 0.4740 -0.1187 0.4854 0.056 Uiso calc R 1 . .
C C4 0.2997(4) -0.1277(3) 0.5358(2) 0.0394(11) Uani d . 1 . .
C C5 0.1735(4) -0.0816(3) 0.5507(3) 0.0410(11) Uani d . 1 . .
H H5A 0.1128 -0.1085 0.5770 0.049 Uiso calc R 1 . .
C C6 0.1380(4) 0.0046(3) 0.5262(2) 0.0418(11) Uani d . 1 . .
H H6A 0.0528 0.0352 0.5366 0.050 Uiso calc R 1 . .
C C7 0.1858(6) 0.1407(3) 0.4592(3) 0.0563(14) Uani d . 1 . .
H H7A 0.2398 0.1711 0.4678 0.068 Uiso calc R 1 . .
H H7B 0.1003 0.1690 0.4887 0.068 Uiso calc R 1 . .
C C8 0.1921(4) 0.1482(3) 0.3758(2) 0.0336(10) Uani d . 1 . .
C C9 0.7528(4) 0.0212(3) 0.2546(2) 0.0319(9) Uani d . 1 . .
C C10 0.8073(4) -0.0319(3) 0.1930(2) 0.0376(10) Uani d . 1 . .
H H10A 0.8363 -0.0077 0.1453 0.045 Uiso calc R 1 . .
C C11 0.8206(4) -0.1211(3) 0.1997(2) 0.0384(10) Uani d . 1 . .
H H11A 0.8577 -0.1556 0.1569 0.046 Uiso calc R 1 . .
C C12 0.7789(4) -0.1581(3) 0.2699(3) 0.0370(10) Uani d . 1 . .
C C13 0.7232(4) -0.1059(3) 0.3331(3) 0.0410(11) Uani d . 1 . .
H H13A 0.6945 -0.1302 0.3807 0.049 Uiso calc R 1 . .
C C14 0.7105(4) -0.0176(3) 0.3250(2) 0.0382(11) Uani d . 1 . .
H H14A 0.6727 0.0170 0.3678 0.046 Uiso calc R 1 . .
C C15 0.7384(4) 0.1179(2) 0.2472(2) 0.0350(10) Uani d . 1 . .
H H15A 0.7798 0.1313 0.2806 0.042 Uiso calc R 1 . .
H H15B 0.7823 0.1307 0.1955 0.042 Uiso calc R 1 . .
C C16 0.6061(4) 0.1776(3) 0.2652(2) 0.0304(9) Uani d . 1 . .
C C17 0.2678(4) 0.4420(3) 0.5429(2) 0.0401(11) Uani d . 1 . .
C C18 0.1482(4) 0.4916(3) 0.5393(2) 0.0430(11) Uani d . 1 . .
H H18A 0.0925 0.4640 0.5340 0.052 Uiso calc R 1 . .
C C19 0.1112(5) 0.5826(3) 0.5435(2) 0.0471(12) Uani d . 1 . .
H H19A 0.0301 0.6153 0.5427 0.057 Uiso calc R 1 . .
C C20 0.1936(5) 0.6237(3) 0.5488(3) 0.0472(12) Uani d . 1 . .
C C21 0.3114(5) 0.5753(3) 0.5539(3) 0.0504(12) Uani d . 1 . .
H H21A 0.3669 0.6031 0.5592 0.060 Uiso calc R 1 . .
C C22 0.3469(4) 0.4858(3) 0.5513(3) 0.0458(12) Uani d . 1 . .
H H22A 0.4265 0.4537 0.5552 0.055 Uiso calc R 1 . .
C C23 0.3104(5) 0.3440(3) 0.5360(2) 0.0478(12) Uani d . 1 . .
H H23A 0.2470 0.3202 0.5705 0.057 Uiso calc R 1 . .
H H23B 0.3875 0.3196 0.5509 0.057 Uiso calc R 1 . .
C C24 0.3328(5) 0.3175(3) 0.4558(2) 0.0371(10) Uani d . 1 . .
C C25 0.2749(4) -0.0063(3) -0.0148(2) 0.0365(10) Uani d . 1 . .
C C26 0.1592(4) -0.0134(3) 0.0282(2) 0.0423(11) Uani d . 1 . .
H H26A 0.1021 0.0333 0.0576 0.051 Uiso calc R 1 . .
C C27 0.1263(4) -0.0887(3) 0.0285(3) 0.0467(12) Uani d . 1 . .
H H27A 0.0480 -0.0923 0.0583 0.056 Uiso calc R 1 . .
C C28 0.2086(4) -0.1578(3) -0.0148(3) 0.0427(11) Uani d . 1 . .
C C29 0.3235(4) -0.1515(3) -0.0593(3) 0.0462(12) Uani d . 1 . .
H H29A 0.3792 -0.1979 -0.0897 0.055 Uiso calc R 1 . .
C C30 0.3563(4) -0.0773(3) -0.0591(3) 0.0442(11) Uani d . 1 . .
H H30A 0.4347 -0.0743 -0.0891 0.053 Uiso calc R 1 . .
C C31 0.3125(4) 0.0758(3) -0.0168(2) 0.0427(11) Uani d . 1 . .
H H31A 0.4022 0.0633 -0.0407 0.051 Uiso calc R 1 . .
H H31B 0.2692 0.1206 -0.0474 0.051 Uiso calc R 1 . .
C C32 0.2810(5) 0.1098(3) 0.0617(3) 0.0408(11) Uani d . 1 . .
C C33 -0.1217(4) 0.4080(3) 0.1977(3) 0.0387(11) Uani d . 1 . .
C C34 -0.1014(5) 0.4400(3) 0.1243(3) 0.0517(13) Uani d . 1 . .
H H34A -0.0866 0.4029 0.0854 0.062 Uiso calc R 1 . .
C C35 -0.1020(5) 0.5256(3) 0.1061(3) 0.0497(12) Uani d . 1 . .
H H35A -0.0885 0.5456 0.0558 0.060 Uiso calc R 1 . .
C C36 -0.1226(4) 0.5808(3) 0.1627(3) 0.0383(10) Uani d . 1 . .
C C37 -0.1416(5) 0.5502(3) 0.2363(3) 0.0485(12) Uani d . 1 . .
H H37A -0.1551 0.5874 0.2749 0.058 Uiso calc R 1 . .
C C38 -0.1408(4) 0.4653(3) 0.2536(3) 0.0460(12) Uani d . 1 . .
H H38A -0.1533 0.4455 0.3040 0.055 Uiso calc R 1 . .
C C39 -0.1227(4) 0.3157(3) 0.2173(3) 0.0514(13) Uani d . 1 . .
H H39A -0.1439 0.2944 0.1776 0.062 Uiso calc R 1 . .
H H39B -0.1891 0.3156 0.2640 0.062 Uiso calc R 1 . .
C C40 -0.0020(4) 0.2522(3) 0.2276(2) 0.0334(10) Uani d . 1 . .
C C41 0.3569(4) 0.3849(3) 0.0245(2) 0.0362(10) Uani d . 1 . .
C C42 0.4591(4) 0.3926(3) -0.0351(2) 0.0415(11) Uani d . 1 . .
H H42A 0.5275 0.3432 -0.0507 0.050 Uiso calc R 1 . .
C C43 0.4616(4) 0.4719(3) -0.0717(2) 0.0427(11) Uani d . 1 . .
H H43A 0.5313 0.4757 -0.1114 0.051 Uiso calc R 1 . .
C C44 0.3614(4) 0.5451(3) -0.0495(2) 0.0358(10) Uani d . 1 . .
C C45 0.2579(4) 0.5391(3) 0.0091(2) 0.0401(11) Uani d . 1 . .
H H45A 0.1898 0.5887 0.0245 0.048 Uiso calc R 1 . .
C C46 0.2562(4) 0.4597(3) 0.0446(2) 0.0406(11) Uani d . 1 . .
H H46A 0.1851 0.4559 0.0833 0.049 Uiso calc R 1 . .
C C47 0.3539(5) 0.3003(3) 0.0672(2) 0.0426(11) Uani d . 1 . .
H H47A 0.4172 0.2529 0.0365 0.051 Uiso calc R 1 . .
H H47B 0.2726 0.2922 0.0738 0.051 Uiso calc R 1 . .
C C48 0.3763(4) 0.2935(3) 0.1439(2) 0.0303(9) Uani d . 1 . .
C C49 0.2721(4) -0.0753(3) 0.1783(2) 0.0352(10) Uani d . 1 . .
H H49A 0.3450 -0.0675 0.1441 0.042 Uiso calc R 1 . .
C C50 0.2544(4) -0.1574(3) 0.1845(3) 0.0394(11) Uani d . 1 . .
H H50A 0.3150 -0.2029 0.1551 0.047 Uiso calc R 1 . .
C C51 0.1474(4) -0.1715(3) 0.2343(2) 0.0347(10) Uani d . 1 . .
C C52 0.0606(4) -0.1001(3) 0.2744(3) 0.0417(11) Uani d . 1 . .
H H52A -0.0142 -0.1057 0.3080 0.050 Uiso calc R 1 . .
C C53 0.0841(4) -0.0208(3) 0.2651(3) 0.0395(11) Uani d . 1 . .
H H53A 0.0233 0.0261 0.2925 0.047 Uiso calc R 1 . .
C C54 0.1774(6) -0.4055(3) 0.2063(4) 0.0668(16) Uani d . 1 . .
H H54A 0.2194 -0.4465 0.1683 0.080 Uiso calc R 1 . .
C C55 0.1882(5) -0.3230(3) 0.1905(3) 0.0584(14) Uani d . 1 . .
H H55A 0.2346 -0.3092 0.1427 0.070 Uiso calc R 1 . .
C C56 0.1301(4) -0.2600(3) 0.2456(3) 0.0415(11) Uani d . 1 . .
C C57 0.0585(5) -0.2856(3) 0.3136(3) 0.0596(15) Uani d . 1 . .
H H57A 0.0145 -0.2461 0.3526 0.072 Uiso calc R 1 . .
C C58 0.0528(5) -0.3702(4) 0.3229(4) 0.0755(19) Uani d . 1 . .
H H58A 0.0035 -0.3856 0.3691 0.091 Uiso calc R 1 . .
C C59 0.5173(4) 0.4507(3) 0.2663(3) 0.0375(10) Uani d . 1 . .
H H59A 0.5819 0.4054 0.2389 0.045 Uiso calc R 1 . .
C C60 0.5361(4) 0.5309(3) 0.2618(3) 0.0418(11) Uani d . 1 . .
H H60A 0.6113 0.5390 0.2309 0.050 Uiso calc R 1 . .
C C61 0.4446(4) 0.6000(3) 0.3028(2) 0.0378(10) Uani d . 1 . .
C C62 0.3378(5) 0.5814(3) 0.3494(3) 0.0424(11) Uani d . 1 . .
H H62A 0.2751 0.6244 0.3806 0.051 Uiso calc R 1 . .
C C63 0.3235(4) 0.4999(3) 0.3500(2) 0.0384(10) Uani d . 1 . .
H H63A 0.2497 0.4901 0.3811 0.046 Uiso calc R 1 . .
C C64 0.3836(7) 0.8402(3) 0.3321(3) 0.0690(18) Uani d . 1 . .
H H64A 0.3290 0.8829 0.3666 0.083 Uiso calc R 1 . .
C C65 0.3752(6) 0.7549(3) 0.3472(3) 0.0561(14) Uani d . 1 . .
H H65A 0.3187 0.7415 0.3910 0.067 Uiso calc R 1 . .
C C66 0.4538(5) 0.6908(3) 0.2949(3) 0.0443(12) Uani d . 1 . .
C C67 0.5397(5) 0.7153(3) 0.2332(3) 0.0598(15) Uani d . 1 . .
H H67A 0.5959 0.6744 0.1974 0.072 Uiso calc R 1 . .
C C68 0.5411(5) 0.8012(3) 0.2252(4) 0.0697(17) Uani d . 1 . .
H H68A 0.6007 0.8160 0.1840 0.084 Uiso calc R 1 . .
H H2WA 0.161(5) 0.4399(13) 0.278(3) 0.105 Uiso d D 1 . .
H H1WA 0.458(4) 0.063(3) 0.258(3) 0.105 Uiso d D 1 . .
H H2WB 0.128(5) 0.374(3) 0.266(3) 0.105 Uiso d D 1 . .
H H1WB 0.442(5) -0.0102(13) 0.246(4) 0.105 Uiso d D 1 . .
H H3WA 0.005(4) 0.747(4) 0.012(3) 0.105 Uiso d D 1 . .
H H3WB -0.088(5) 0.762(3) -0.020(3) 0.105 Uiso d D 1 . .

loop_
_atom_site_aniso_label
_atom_site_aniso_U_11
_atom_site_aniso_U_22
_atom_site_aniso_U_33
_atom_site_aniso_U_12
_atom_site_aniso_U_13
_atom_site_aniso_U_23
Yb1 0.02696(11) 0.01759(9) 0.03884(12) -0.00890(8) -0.01179(8) 0.00276(8)
Yb2 0.02615(10) 0.01619(9) 0.03632(11) -0.00720(7) -0.01082(8) 0.00041(7)
N1 0.0283(19) 0.0221(17) 0.044(2) -0.0095(15) -0.0103(16) 0.0004(16)
N2 0.054(3) 0.027(2) 0.121(4) -0.016(2) -0.040(3) 0.008(3)
N3 0.039(2) 0.0209(17) 0.038(2) -0.0096(16) -0.0146(17) -0.0004(15)
N4 0.076(4) 0.037(3) 0.109(4) -0.030(3) -0.062(3) 0.024(3)
O1W 0.0394(18) 0.0174(14) 0.0565(19) -0.0070(13) -0.0239(15) 0.0002(14)
O1 0.060(2) 0.0504(19) 0.0417(18) -0.0387(17) -0.0158(16) 0.0049(15)
O2W 0.0377(18) 0.0230(15) 0.059(2) -0.0068(14) -0.0229(15) -0.0001(15)
O2 0.0312(16) 0.0229(14) 0.0399(17) -0.0130(13) -0.0079(13) 0.0041(12)
O3 0.059(2) 0.0349(18) 0.083(3) -0.0158(17) -0.036(2) 0.0092(17)
O3W 0.066(3) 0.059(2) 0.081(3) -0.025(2) -0.024(2) 0.012(2)
O4 0.0276(16) 0.0203(14) 0.063(2) -0.0072(13) -0.0140(14) -0.0062(14)
O5 0.0309(17) 0.0195(15) 0.068(2) -0.0055(13) -0.0071(15) 0.0023(14)
O6 0.074(2) 0.0241(16) 0.067(2) -0.0135(16) -0.0241(19) -0.0009(15)
O7 0.052(2) 0.0413(19) 0.0465(19) 0.0009(16) -0.0190(16) -0.0062(15)
O8 0.0415(18) 0.0381(17) 0.0443(18) -0.0136(15) -0.0110(15) -0.0059(14)
O9 0.077(3) 0.036(2) 0.112(3) -0.0163(19) -0.030(2) -0.009(2)
O10 0.057(2) 0.057(2) 0.064(2) -0.013(2) -0.0132(19) -0.0226(19)
O11 0.064(2) 0.056(2) 0.0409(18) -0.0371(18) -0.0155(17) 0.0042(16)
O12 0.052(2) 0.045(2) 0.105(3) -0.0214(18) -0.008(2) -0.020(2)
O13 0.0301(16) 0.0225(14) 0.064(2) -0.0068(13) -0.0235(15) -0.0046(14)
O14 0.0354(18) 0.0253(16) 0.080(2) -0.0131(14) -0.0184(16) 0.0114(16)
O15 0.097(3) 0.0290(18) 0.061(2) -0.0235(19) -0.011(2) -0.0049(16)
O16 0.0303(15) 0.0222(14) 0.0383(16) -0.0106(12) -0.0106(13) 0.0057(12)
O17 0.0482(19) 0.0347(16) 0.0374(17) -0.0281(15) -0.0140(14) 0.0068(13)
O18 0.050(2) 0.0341(17) 0.055(2) -0.0218(15) -0.0104(16) 0.0105(15)
C1 0.065(3) 0.036(3) 0.032(2) -0.026(2) -0.018(2) 0.001(2)
C2 0.066(4) 0.058(3) 0.035(3) -0.044(3) -0.011(2) 0.003(2)
C3 0.042(3) 0.058(3) 0.043(3) -0.017(3) -0.012(2) -0.007(2)
C4 0.050(3) 0.037(3) 0.040(3) -0.019(2) -0.019(2) 0.002(2)
C5 0.043(3) 0.036(3) 0.051(3) -0.022(2) -0.017(2) 0.007(2)
C6 0.043(3) 0.038(3) 0.047(3) -0.013(2) -0.017(2) 0.003(2)
C7 0.100(4) 0.038(3) 0.041(3) -0.033(3) -0.024(3) 0.006(2)
C8 0.039(3) 0.027(2) 0.036(2) -0.014(2) -0.009(2) -0.0005(19)
C9 0.025(2) 0.030(2) 0.041(3) -0.0033(18) -0.0133(19) -0.0027(19)
C10 0.036(3) 0.036(2) 0.036(2) -0.005(2) -0.008(2) -0.002(2)
C11 0.046(3) 0.028(2) 0.037(3) -0.005(2) -0.009(2) -0.010(2)
C12 0.039(3) 0.023(2) 0.052(3) -0.0060(19) -0.019(2) -0.006(2)
C13 0.046(3) 0.032(2) 0.042(3) -0.012(2) -0.008(2) 0.003(2)
C14 0.040(3) 0.033(2) 0.038(3) -0.004(2) -0.008(2) -0.013(2)
C15 0.029(2) 0.024(2) 0.051(3) -0.0064(18) -0.010(2) -0.0049(19)
C16 0.031(2) 0.024(2) 0.039(2) -0.0050(18) -0.0148(19) -0.0062(18)
C17 0.051(3) 0.039(3) 0.029(2) -0.013(2) -0.009(2) -0.005(2)
C18 0.047(3) 0.045(3) 0.040(3) -0.019(2) -0.009(2) -0.005(2)
C19 0.046(3) 0.042(3) 0.051(3) -0.010(2) -0.012(2) -0.006(2)
C20 0.058(3) 0.037(3) 0.044(3) -0.017(3) -0.006(2) -0.006(2)
C21 0.054(3) 0.047(3) 0.053(3) -0.023(3) -0.008(2) -0.010(2)
C22 0.040(3) 0.045(3) 0.051(3) -0.011(2) -0.011(2) -0.007(2)
C23 0.065(3) 0.040(3) 0.035(3) -0.012(2) -0.012(2) 0.000(2)
C24 0.053(3) 0.019(2) 0.040(3) -0.014(2) -0.013(2) 0.0044(19)
C25 0.043(3) 0.039(3) 0.032(2) -0.015(2) -0.014(2) -0.001(2)
C26 0.040(3) 0.039(3) 0.043(3) -0.008(2) -0.005(2) -0.012(2)
C27 0.035(3) 0.055(3) 0.048(3) -0.020(2) 0.001(2) -0.010(2)
C28 0.038(3) 0.038(3) 0.055(3) -0.011(2) -0.015(2) -0.005(2)
C29 0.041(3) 0.033(3) 0.059(3) -0.006(2) -0.007(2) -0.012(2)
C30 0.033(3) 0.046(3) 0.049(3) -0.011(2) -0.002(2) -0.012(2)
C31 0.054(3) 0.039(3) 0.036(3) -0.018(2) -0.010(2) -0.001(2)
C32 0.052(3) 0.038(3) 0.042(3) -0.032(2) -0.009(2) 0.003(2)
C33 0.029(2) 0.029(2) 0.064(3) -0.0047(19) -0.027(2) 0.002(2)
C34 0.072(4) 0.030(3) 0.056(3) -0.003(2) -0.032(3) -0.012(2)
C35 0.069(3) 0.034(3) 0.041(3) -0.008(2) -0.016(2) 0.000(2)
C36 0.041(3) 0.023(2) 0.048(3) -0.007(2) -0.011(2) 0.000(2)
C37 0.063(3) 0.035(3) 0.048(3) -0.014(2) -0.012(2) -0.012(2)
C38 0.057(3) 0.036(3) 0.041(3) -0.011(2) -0.012(2) 0.005(2)
C39 0.038(3) 0.027(2) 0.094(4) -0.007(2) -0.030(3) 0.005(2)
C40 0.033(2) 0.029(2) 0.039(3) -0.0097(19) -0.012(2) 0.0034(19)
C41 0.050(3) 0.034(2) 0.038(3) -0.022(2) -0.025(2) 0.009(2)
C42 0.047(3) 0.032(2) 0.042(3) -0.008(2) -0.011(2) 0.000(2)
C43 0.044(3) 0.044(3) 0.039(3) -0.019(2) -0.005(2) 0.006(2)
C44 0.046(3) 0.033(2) 0.037(2) -0.020(2) -0.019(2) 0.009(2)
C45 0.041(3) 0.035(2) 0.041(3) -0.013(2) -0.008(2) 0.007(2)
C46 0.042(3) 0.045(3) 0.038(3) -0.023(2) -0.010(2) 0.009(2)
C47 0.065(3) 0.036(2) 0.040(3) -0.028(2) -0.024(2) 0.009(2)
C48 0.029(2) 0.026(2) 0.036(2) -0.0084(18) -0.0106(18) 0.0064(19)
C49 0.036(2) 0.027(2) 0.041(3) -0.012(2) -0.009(2) 0.0024(19)
C50 0.043(3) 0.025(2) 0.051(3) -0.007(2) -0.016(2) -0.003(2)
C51 0.035(2) 0.023(2) 0.053(3) -0.0112(19) -0.021(2) 0.004(2)
C52 0.030(2) 0.031(2) 0.065(3) -0.014(2) -0.010(2) 0.004(2)
C53 0.033(3) 0.026(2) 0.055(3) -0.008(2) -0.006(2) -0.004(2)
C54 0.094(5) 0.037(3) 0.083(4) -0.025(3) -0.037(4) -0.005(3)
C55 0.096(4) 0.031(3) 0.060(3) -0.029(3) -0.029(3) 0.001(2)
C56 0.036(3) 0.024(2) 0.071(3) -0.008(2) -0.029(2) 0.006(2)
C57 0.045(3) 0.030(3) 0.088(4) -0.011(2) 0.002(3) 0.003(3)
C58 0.048(3) 0.041(3) 0.124(5) -0.021(3) -0.010(3) 0.030(4)
C59 0.035(3) 0.021(2) 0.056(3) -0.0093(19) -0.012(2) -0.002(2)
C60 0.037(3) 0.034(2) 0.061(3) -0.017(2) -0.015(2) 0.002(2)
C61 0.049(3) 0.027(2) 0.049(3) -0.017(2) -0.027(2) 0.006(2)
C62 0.056(3) 0.026(2) 0.046(3) -0.011(2) -0.017(2) 0.000(2)
C63 0.044(3) 0.028(2) 0.039(3) -0.010(2) -0.007(2) 0.003(2)
C64 0.124(6) 0.030(3) 0.077(4) -0.022(3) -0.064(4) -0.004(3)
C65 0.106(5) 0.029(3) 0.047(3) -0.026(3) -0.037(3) 0.001(2)
C66 0.057(3) 0.027(2) 0.065(3) -0.018(2) -0.040(3) 0.011(2)
C67 0.045(3) 0.029(3) 0.110(5) -0.016(2) -0.028(3) 0.012(3)
C68 0.049(3) 0.036(3) 0.130(5) -0.018(3) -0.036(4) 0.020(3)

loop_
_atom_type_symbol
_atom_type_description
_atom_type_scat_dispersion_real
_atom_type_scat_dispersion_imag
_atom_type_scat_source
C C 0.0033 0.0016 'International Tables Vol C Tables 4.2.6.8 and 6.1.1.4'
H H 0.0000 0.0000 'International Tables Vol C Tables 4.2.6.8 and 6.1.1.4'
N N 0.0061 0.0033 'International Tables Vol C Tables 4.2.6.8 and 6.1.1.4'
O O 0.0106 0.0060 'International Tables Vol C Tables 4.2.6.8 and 6.1.1.4'
Yb Yb -0.3850 5.5486 'International Tables Vol C Tables 4.2.6.8 and 6.1.1.4'

loop_
_geom_angle_atom_site_label_1
_geom_angle_atom_site_label_2
_geom_angle_atom_site_label_3
_geom_angle_site_symmetry_1
_geom_angle_site_symmetry_3
_geom_angle
_geom_angle_publ_flag
O1W Yb1 O13 . . 146.19(9) ?
O1W Yb1 O14 . . 149.34(11) ?
O13 Yb1 O14 . . 55.00(9) ?
O1W Yb1 O16 . . 79.69(9) ?
O13 Yb1 O16 . . 73.79(9) ?
O14 Yb1 O16 . . 128.36(9) ?
O1W Yb1 O11 . . 75.46(11) ?
O13 Yb1 O11 . . 120.68(11) ?
O14 Yb1 O11 . . 115.67(11) ?
O16 Yb1 O11 . . 83.08(10) ?
O1W Yb1 O1 . . 78.50(11) ?
O13 Yb1 O1 . . 95.31(11) ?
O14 Yb1 O1 . . 77.02(11) ?
O16 Yb1 O1 . . 117.33(9) ?
O11 Yb1 O1 . . 143.13(11) ?
O1W Yb1 N1 . . 80.39(10) ?
O13 Yb1 N1 . . 130.72(10) ?
O14 Yb1 N1 . . 75.89(10) ?
O16 Yb1 N1 . . 153.17(10) ?
O11 Yb1 N1 . . 74.63(11) ?
O1 Yb1 N1 . . 75.66(10) ?
O1W Yb1 O2 . . 74.23(9) ?
O13 Yb1 O2 . . 75.80(9) ?
O14 Yb1 O2 . . 104.26(10) ?
O16 Yb1 O2 . . 65.22(9) ?
O11 Yb1 O2 . . 139.24(10) ?
O1 Yb1 O2 . . 52.44(9) ?
N1 Yb1 O2 . . 125.34(9) ?
O1W Yb1 O10 . . 127.38(11) ?
O13 Yb1 O10 . . 74.34(10) ?
O14 Yb1 O10 . . 70.65(11) ?
O16 Yb1 O10 . . 91.12(10) ?
O11 Yb1 O10 . . 51.96(11) ?
O1 Yb1 O10 . . 146.15(11) ?
N1 Yb1 O10 . . 86.84(11) ?
O2 Yb1 O10 . . 146.10(10) ?
O1W Yb1 C40 . . 164.73(12) ?
O13 Yb1 C40 . . 27.85(10) ?
O14 Yb1 C40 . . 27.33(11) ?
O16 Yb1 C40 . . 101.07(11) ?
O11 Yb1 C40 . . 119.81(12) ?
O1 Yb1 C40 . . 87.80(12) ?
N1 Yb1 C40 . . 102.88(11) ?
O2 Yb1 C40 . . 92.12(10) ?
O10 Yb1 C40 . . 67.88(12) ?
O1W Yb1 C8 . . 73.02(11) ?
O13 Yb1 C8 . . 86.96(11) ?
O14 Yb1 C8 . . 91.97(12) ?
O16 Yb1 C8 . . 91.55(10) ?
O11 Yb1 C8 . . 148.48(12) ?
O1 Yb1 C8 . . 25.81(10) ?
N1 Yb1 C8 . . 99.62(11) ?
O2 Yb1 C8 . . 26.74(10) ?
O10 Yb1 C8 . . 159.54(12) ?
C40 Yb1 C8 . . 91.71(12) ?
O1W Yb1 C32 . . 101.77(13) ?
O13 Yb1 C32 . . 98.37(12) ?
O14 Yb1 C32 . . 91.95(13) ?
O16 Yb1 C32 . . 88.96(10) ?
O11 Yb1 C32 . . 26.34(12) ?
O1 Yb1 C32 . . 152.95(11) ?
N1 Yb1 C32 . . 77.72(11) ?
O2 Yb1 C32 . . 154.17(10) ?
O10 Yb1 C32 . . 25.78(11) ?
C40 Yb1 C32 . . 93.49(14) ?
C8 Yb1 C32 . . 174.57(13) ?
O2 Yb2 O2W . . 78.31(10) ?
O2 Yb2 O5 . . 129.47(9) ?
O2W Yb2 O5 . . 143.03(11) ?
O2 Yb2 O4 . . 75.27(9) ?
O2W Yb2 O4 . . 148.09(9) ?
O5 Yb2 O4 . . 54.92(9) ?
O2 Yb2 O8 . . 79.73(9) ?
O2W Yb2 O8 . . 75.22(11) ?
O5 Yb2 O8 . . 127.49(10) ?
O4 Yb2 O8 . . 116.60(10) ?
O2 Yb2 O7 . . 99.67(10) ?
O2W Yb2 O7 . . 127.27(11) ?
O5 Yb2 O7 . . 77.15(11) ?
O4 Yb2 O7 . . 75.20(10) ?
O8 Yb2 O7 . . 53.07(10) ?
O2 Yb2 O16 . . 66.76(9) ?
O2W Yb2 O16 . . 77.51(9) ?
O5 Yb2 O16 . . 91.24(9) ?
O4 Yb2 O16 . . 75.83(9) ?
O8 Yb2 O16 . . 140.25(9) ?
O7 Yb2 O16 . . 150.36(9) ?
O2 Yb2 N3 . . 153.08(10) ?
O2W Yb2 N3 . . 82.74(10) ?
O5 Yb2 N3 . . 76.38(10) ?
O4 Yb2 N3 . . 127.80(10) ?
O8 Yb2 N3 . . 77.04(10) ?
O7 Yb2 N3 . . 76.91(10) ?
O16 Yb2 N3 . . 127.22(9) ?
O2 Yb2 O17 . . 115.73(9) ?
O2W Yb2 O17 . . 73.04(10) ?
O5 Yb2 O17 . . 72.48(10) ?
O4 Yb2 O17 . . 102.88(10) ?
O8 Yb2 O17 . . 140.34(10) ?
O7 Yb2 O17 . . 143.07(10) ?
O16 Yb2 O17 . . 51.59(8) ?
N3 Yb2 O17 . . 75.94(9) ?
O2 Yb2 C16 . . 102.67(11) ?
O2W Yb2 C16 . . 158.49(11) ?
O5 Yb2 C16 . . 27.25(10) ?
O4 Yb2 C16 . . 27.67(10) ?
O8 Yb2 C16 . . 126.26(11) ?
O7 Yb2 C16 . . 74.06(11) ?
O16 Yb2 C16 . . 83.15(10) ?
N3 Yb2 C16 . . 101.97(11) ?
O17 Yb2 C16 . . 87.63(11) ?
O2 Yb2 C24 . . 91.33(11) ?
O2W Yb2 C24 . . 100.83(12) ?
O5 Yb2 C24 . . 102.01(12) ?
O4 Yb2 C24 . . 97.39(11) ?
O8 Yb2 C24 . . 26.48(11) ?
O7 Yb2 C24 . . 26.71(11) ?
O16 Yb2 C24 . . 157.99(11) ?
N3 Yb2 C24 . . 73.57(11) ?
O17 Yb2 C24 . . 149.44(10) ?
C16 Yb2 C24 . . 100.63(12) ?
O2 Yb2 C48 . . 90.60(10) ?
O2W Yb2 C48 . . 70.62(11) ?
O5 Yb2 C48 . . 83.74(11) ?
O4 Yb2 C48 . . 91.96(10) ?
O8 Yb2 C48 . . 145.73(11) ?
O7 Yb2 C48 . . 160.74(11) ?
O16 Yb2 C48 . . 26.23(9) ?
N3 Yb2 C48 . . 101.00(11) ?
O17 Yb2 C48 . . 25.69(9) ?
C16 Yb2 C48 . . 87.87(11) ?
C24 Yb2 C48 . . 170.64(12) ?
C49 N1 C53 . . 116.3(4) ?
C49 N1 Yb1 . . 124.2(3) ?
C53 N1 Yb1 . . 119.4(3) ?
C54 N2 C58 . . 115.4(5) ?
C59 N3 C63 . . 115.8(4) ?
C59 N3 Yb2 . . 122.7(3) ?
C63 N3 Yb2 . . 121.4(3) ?
C64 N4 C68 . . 116.1(5) ?
Yb1 O1W H1WA . . 122(4) ?
Yb1 O1W H1WB . . 135(4) ?
H1WA O1W H1WB . . 103(3) ?
C8 O1 Yb1 . . 97.5(3) ?
Yb2 O2W H2WA . . 126(4) ?
Yb2 O2W H2WB . . 130(4) ?
H2WA O2W H2WB . . 101(3) ?
C8 O2 Yb2 . . 154.3(3) ?
C8 O2 Yb1 . . 89.3(2) ?
Yb2 O2 Yb1 . . 114.25(10) ?
C4 O3 H3B . . 109.5 ?
H3WA O3W H3WB . . 110(3) ?
C16 O4 Yb2 . . 92.4(2) ?
C16 O5 Yb2 . . 93.9(2) ?
C12 O6 H6B . . 109.5 ?
C24 O7 Yb2 . . 91.7(2) ?
C24 O8 Yb2 . . 96.1(3) ?
C20 O9 H9A . . 109.5 ?
C32 O10 Yb1 . . 89.2(3) ?
C32 O11 Yb1 . . 98.2(3) ?
C28 O12 H12A . . 109.5 ?
C40 O13 Yb1 . . 92.1(2) ?
C40 O14 Yb1 . . 92.2(2) ?
C36 O15 H15C . . 109.5 ?
C48 O16 Yb1 . . 141.9(2) ?
C48 O16 Yb2 . . 94.5(2) ?
Yb1 O16 Yb2 . . 113.77(10) ?
C48 O17 Yb2 . . 93.6(2) ?
C44 O18 H18B . . 109.5 ?
C2 C1 C6 . . 117.0(4) ?
C2 C1 C7 . . 121.6(4) ?
C6 C1 C7 . . 121.4(5) ?
C1 C2 C3 . . 122.1(4) ?
C1 C2 H2A . . 119.0 ?
C3 C2 H2A . . 119.0 ?
C4 C3 C2 . . 119.6(5) ?
C4 C3 H3A . . 120.2 ?
C2 C3 H3A . . 120.2 ?
C3 C4 O3 . . 122.6(4) ?
C3 C4 C5 . . 119.8(4) ?
O3 C4 C5 . . 117.6(4) ?
C4 C5 C6 . . 119.6(4) ?
C4 C5 H5A . . 120.2 ?
C6 C5 H5A . . 120.2 ?
C5 C6 C1 . . 121.8(4) ?
C5 C6 H6A . . 119.1 ?
C1 C6 H6A . . 119.1 ?
C1 C7 C8 . . 112.3(4) ?
C1 C7 H7A . . 109.1 ?
C8 C7 H7A . . 109.1 ?
C1 C7 H7B . . 109.1 ?
C8 C7 H7B . . 109.1 ?
H7A C7 H7B . . 107.9 ?
O1 C8 O2 . . 120.2(4) ?
O1 C8 C7 . . 120.0(4) ?
O2 C8 C7 . . 119.8(4) ?
O1 C8 Yb1 . . 56.7(2) ?
O2 C8 Yb1 . . 64.0(2) ?
C7 C8 Yb1 . . 171.5(3) ?
C10 C9 C14 . . 117.3(4) ?
C10 C9 C15 . . 121.8(4) ?
C14 C9 C15 . . 120.9(4) ?
C9 C10 C11 . . 121.9(4) ?
C9 C10 H10A . . 119.1 ?
C11 C10 H10A . . 119.1 ?
C12 C11 C10 . . 119.8(4) ?
C12 C11 H11A . . 120.1 ?
C10 C11 H11A . . 120.1 ?
O6 C12 C11 . . 123.2(4) ?
O6 C12 C13 . . 117.2(4) ?
C11 C12 C13 . . 119.5(4) ?
C14 C13 C12 . . 119.7(4) ?
C14 C13 H13A . . 120.2 ?
C12 C13 H13A . . 120.2 ?
C13 C14 C9 . . 121.8(4) ?
C13 C14 H14A . . 119.1 ?
C9 C14 H14A . . 119.1 ?
C16 C15 C9 . . 116.0(3) ?
C16 C15 H15A . . 108.3 ?
C9 C15 H15A . . 108.3 ?
C16 C15 H15B . . 108.3 ?
C9 C15 H15B . . 108.3 ?
H15A C15 H15B . . 107.4 ?
O5 C16 O4 . . 118.8(4) ?
O5 C16 C15 . . 119.1(4) ?
O4 C16 C15 . . 122.1(3) ?
O5 C16 Yb2 . . 58.9(2) ?
O4 C16 Yb2 . . 59.96(19) ?
C15 C16 Yb2 . . 177.0(3) ?
C22 C17 C18 . . 117.7(4) ?
C22 C17 C23 . . 121.3(4) ?
C18 C17 C23 . . 121.0(4) ?
C17 C18 C19 . . 120.4(4) ?
C17 C18 H18A . . 119.8 ?
C19 C18 H18A . . 119.8 ?
C20 C19 C18 . . 120.2(5) ?
C20 C19 H19A . . 119.9 ?
C18 C19 H19A . . 119.9 ?
C19 C20 O9 . . 117.6(5) ?
C19 C20 C21 . . 119.9(4) ?
O9 C20 C21 . . 122.5(4) ?
C22 C21 C20 . . 119.8(4) ?
C22 C21 H21A . . 120.1 ?
C20 C21 H21A . . 120.1 ?
C21 C22 C17 . . 121.8(5) ?
C21 C22 H22A . . 119.1 ?
C17 C22 H22A . . 119.1 ?
C17 C23 C24 . . 111.7(3) ?
C17 C23 H23A . . 109.3 ?
C24 C23 H23A . . 109.3 ?
C17 C23 H23B . . 109.3 ?
C24 C23 H23B . . 109.3 ?
H23A C23 H23B . . 107.9 ?
O8 C24 O7 . . 118.7(4) ?
O8 C24 C23 . . 119.8(4) ?
O7 C24 C23 . . 121.5(4) ?
O8 C24 Yb2 . . 57.5(2) ?
O7 C24 Yb2 . . 61.6(2) ?
C23 C24 Yb2 . . 172.3(3) ?
C26 C25 C30 . . 117.3(4) ?
C26 C25 C31 . . 122.3(4) ?
C30 C25 C31 . . 120.4(4) ?
C25 C26 C27 . . 121.3(4) ?
C25 C26 H26A . . 119.3 ?
C27 C26 H26A . . 119.3 ?
C28 C27 C26 . . 120.2(4) ?
C28 C27 H27A . . 119.9 ?
C26 C27 H27A . . 119.9 ?
C27 C28 C29 . . 119.5(4) ?
C27 C28 O12 . . 118.8(4) ?
C29 C28 O12 . . 121.8(4) ?
C30 C29 C28 . . 120.3(4) ?
C30 C29 H29A . . 119.9 ?
C28 C29 H29A . . 119.9 ?
C29 C30 C25 . . 121.5(4) ?
C29 C30 H30A . . 119.3 ?
C25 C30 H30A . . 119.3 ?
C32 C31 C25 . . 111.9(4) ?
C32 C31 H31A . . 109.2 ?
C25 C31 H31A . . 109.2 ?
C32 C31 H31B . . 109.2 ?
C25 C31 H31B . . 109.2 ?
H31A C31 H31B . . 107.9 ?
O10 C32 O11 . . 119.9(4) ?
O10 C32 C31 . . 121.9(4) ?
O11 C32 C31 . . 118.1(4) ?
O10 C32 Yb1 . . 65.0(3) ?
O11 C32 Yb1 . . 55.5(2) ?
C31 C32 Yb1 . . 167.9(3) ?
C34 C33 C38 . . 116.8(4) ?
C34 C33 C39 . . 122.2(4) ?
C38 C33 C39 . . 120.9(4) ?
C33 C34 C35 . . 122.3(4) ?
C33 C34 H34A . . 118.9 ?
C35 C34 H34A . . 118.9 ?
C36 C35 C34 . . 119.5(4) ?
C36 C35 H35A . . 120.3 ?
C34 C35 H35A . . 120.3 ?
C35 C36 C37 . . 119.4(4) ?
C35 C36 O15 . . 123.0(4) ?
C37 C36 O15 . . 117.6(4) ?
C36 C37 C38 . . 120.6(4) ?
C36 C37 H37A . . 119.7 ?
C38 C37 H37A . . 119.7 ?
C37 C38 C33 . . 121.4(4) ?
C37 C38 H38A . . 119.3 ?
C33 C38 H38A . . 119.3 ?
C33 C39 C40 . . 116.1(4) ?
C33 C39 H39A . . 108.3 ?
C40 C39 H39A . . 108.3 ?
C33 C39 H39B . . 108.3 ?
C40 C39 H39B . . 108.3 ?
H39A C39 H39B . . 107.4 ?
O14 C40 O13 . . 119.9(4) ?
O14 C40 C39 . . 120.0(4) ?
O13 C40 C39 . . 120.1(4) ?
O14 C40 Yb1 . . 60.4(2) ?
O13 C40 Yb1 . . 60.1(2) ?
C39 C40 Yb1 . . 169.9(3) ?
C46 C41 C42 . . 117.3(4) ?
C46 C41 C47 . . 120.3(4) ?
C42 C41 C47 . . 122.4(4) ?
C43 C42 C41 . . 121.4(4) ?
C43 C42 H42A . . 119.3 ?
C41 C42 H42A . . 119.3 ?
C44 C43 C42 . . 120.0(4) ?
C44 C43 H43A . . 120.0 ?
C42 C43 H43A . . 120.0 ?
C43 C44 O18 . . 122.6(4) ?
C43 C44 C45 . . 119.9(4) ?
O18 C44 C45 . . 117.5(4) ?
C46 C45 C44 . . 119.6(4) ?
C46 C45 H45A . . 120.2 ?
C44 C45 H45A . . 120.2 ?
C45 C46 C41 . . 121.9(4) ?
C45 C46 H46A . . 119.0 ?
C41 C46 H46A . . 119.0 ?
C41 C47 C48 . . 115.1(3) ?
C41 C47 H47A . . 108.5 ?
C48 C47 H47A . . 108.5 ?
C41 C47 H47B . . 108.5 ?
C48 C47 H47B . . 108.5 ?
H47A C47 H47B . . 107.5 ?
O17 C48 O16 . . 118.9(3) ?
O17 C48 C47 . . 122.7(4) ?
O16 C48 C47 . . 118.4(3) ?
O17 C48 Yb2 . . 60.7(2) ?
O16 C48 Yb2 . . 59.29(19) ?
C47 C48 Yb2 . . 169.3(3) ?
N1 C49 C50 . . 123.2(4) ?
N1 C49 H49A . . 118.4 ?
C50 C49 H49A . . 118.4 ?
C51 C50 C49 . . 120.1(4) ?
C51 C50 H50A . . 120.0 ?
C49 C50 H50A . . 120.0 ?
C50 C51 C52 . . 116.4(4) ?
C50 C51 C56 . . 121.1(4) ?
C52 C51 C56 . . 122.5(4) ?
C53 C52 C51 . . 120.3(4) ?
C53 C52 H52A . . 119.8 ?
C51 C52 H52A . . 119.8 ?
N1 C53 C52 . . 123.7(4) ?
N1 C53 H53A . . 118.2 ?
C52 C53 H53A . . 118.2 ?
N2 C54 C55 . . 124.7(5) ?
N2 C54 H54A . . 117.7 ?
C55 C54 H54A . . 117.7 ?
C54 C55 C56 . . 120.1(5) ?
C54 C55 H55A . . 120.0 ?
C56 C55 H55A . . 120.0 ?
C57 C56 C55 . . 115.7(4) ?
C57 C56 C51 . . 121.7(4) ?
C55 C56 C51 . . 122.6(4) ?
C58 C57 C56 . . 119.3(5) ?
C58 C57 H57A . . 120.4 ?
C56 C57 H57A . . 120.4 ?
N2 C58 C57 . . 124.9(6) ?
N2 C58 H58A . . 117.6 ?
C57 C58 H58A . . 117.6 ?
N3 C59 C60 . . 123.8(4) ?
N3 C59 H59A . . 118.1 ?
C60 C59 H59A . . 118.1 ?
C59 C60 C61 . . 120.6(4) ?
C59 C60 H60A . . 119.7 ?
C61 C60 H60A . . 119.7 ?
C60 C61 C62 . . 115.8(4) ?
C60 C61 C66 . . 123.2(4) ?
C62 C61 C66 . . 120.8(4) ?
C63 C62 C61 . . 120.7(4) ?
C63 C62 H62A . . 119.7 ?
C61 C62 H62A . . 119.7 ?
N3 C63 C62 . . 123.2(4) ?
N3 C63 H63A . . 118.4 ?
C62 C63 H63A . . 118.4 ?
N4 C64 C65 . . 124.8(6) ?
N4 C64 H64A . . 117.6 ?
C65 C64 H64A . . 117.6 ?
C66 C65 C64 . . 118.3(5) ?
C66 C65 H65A . . 120.9 ?
C64 C65 H65A . . 120.9 ?
C67 C66 C65 . . 117.1(4) ?
C67 C66 C61 . . 120.7(4) ?
C65 C66 C61 . . 122.1(5) ?
C68 C67 C66 . . 119.3(5) ?
C68 C67 H67A . . 120.4 ?
C66 C67 H67A . . 120.4 ?
N4 C68 C67 . . 124.3(6) ?
N4 C68 H68A . . 117.9 ?
C67 C68 H68A . . 117.9 ?

loop_
_geom_bond_atom_site_label_1
_geom_bond_atom_site_label_2
_geom_bond_site_symmetry_2
_geom_bond_distance
_geom_bond_publ_flag
Yb1 O1W . 2.327(3) ?
Yb1 O13 . 2.344(3) ?
Yb1 O14 . 2.354(3) ?
Yb1 O16 . 2.355(3) ?
Yb1 O11 . 2.358(3) ?
Yb1 O1 . 2.373(3) ?
Yb1 N1 . 2.494(3) ?
Yb1 O2 . 2.531(3) ?
Yb1 O10 . 2.569(3) ?
Yb1 C40 . 2.704(4) ?
Yb1 C8 . 2.817(4) ?
Yb1 C32 . 2.834(4) ?
Yb2 O2 . 2.297(3) ?
Yb2 O2W . 2.338(3) ?
Yb2 O5 . 2.340(3) ?
Yb2 O4 . 2.364(3) ?
Yb2 O8 . 2.379(3) ?
Yb2 O7 . 2.470(3) ?
Yb2 O16 . 2.488(3) ?
Yb2 N3 . 2.509(3) ?
Yb2 O17 . 2.522(3) ?
Yb2 C16 . 2.728(4) ?
Yb2 C24 . 2.806(4) ?
Yb2 C48 . 2.885(4) ?
N1 C49 . 1.333(5) ?
N1 C53 . 1.336(5) ?
N2 C54 . 1.312(7) ?
N2 C58 . 1.317(7) ?
N3 C59 . 1.342(5) ?
N3 C63 . 1.343(5) ?
N4 C64 . 1.309(7) ?
N4 C68 . 1.334(7) ?
O1W H1WA . 0.83(5) ?
O1W H1WB . 0.835(19) ?
O1 C8 . 1.237(5) ?
O2W H2WA . 0.845(19) ?
O2W H2WB . 0.84(6) ?
O2 C8 . 1.268(5) ?
O3 C4 . 1.379(5) ?
O3 H3B . 0.8200 ?
O3W H3WA . 0.81(6) ?
O3W H3WB . 0.82(5) ?
O4 C16 . 1.268(5) ?
O5 C16 . 1.252(5) ?
O6 C12 . 1.360(5) ?
O6 H6B . 0.8200 ?
O7 C24 . 1.262(5) ?
O8 C24 . 1.258(5) ?
O9 C20 . 1.368(5) ?
O9 H9A . 0.8200 ?
O10 C32 . 1.232(5) ?
O11 C32 . 1.270(5) ?
O12 C28 . 1.376(5) ?
O12 H12A . 0.8200 ?
O13 C40 . 1.264(5) ?
O14 C40 . 1.242(5) ?
O15 C36 . 1.367(5) ?
O15 H15C . 0.8200 ?
O16 C48 . 1.279(4) ?
O17 C48 . 1.253(5) ?
O18 C44 . 1.373(5) ?
O18 H18B . 0.8200 ?
C1 C2 . 1.383(6) ?
C1 C6 . 1.386(6) ?
C1 C7 . 1.511(6) ?
C2 C3 . 1.384(6) ?
C2 H2A . 0.9300 ?
C3 C4 . 1.376(6) ?
C3 H3A . 0.9300 ?
C4 C5 . 1.381(6) ?
C5 C6 . 1.382(6) ?
C5 H5A . 0.9300 ?
C6 H6A . 0.9300 ?
C7 C8 . 1.511(6) ?
C7 H7A . 0.9700 ?
C7 H7B . 0.9700 ?
C9 C10 . 1.368(5) ?
C9 C14 . 1.394(6) ?
C9 C15 . 1.510(5) ?
C10 C11 . 1.393(6) ?
C10 H10A . 0.9300 ?
C11 C12 . 1.375(6) ?
C11 H11A . 0.9300 ?
C12 C13 . 1.384(6) ?
C13 C14 . 1.379(6) ?
C13 H13A . 0.9300 ?
C14 H14A . 0.9300 ?
C15 C16 . 1.499(5) ?
C15 H15A . 0.9700 ?
C15 H15B . 0.9700 ?
C17 C22 . 1.380(6) ?
C17 C18 . 1.389(6) ?
C17 C23 . 1.507(6) ?
C18 C19 . 1.397(6) ?
C18 H18A . 0.9300 ?
C19 C20 . 1.362(6) ?
C19 H19A . 0.9300 ?
C20 C21 . 1.376(6) ?
C21 C22 . 1.372(6) ?
C21 H21A . 0.9300 ?
C22 H22A . 0.9300 ?
C23 C24 . 1.512(6) ?
C23 H23A . 0.9700 ?
C23 H23B . 0.9700 ?
C25 C26 . 1.378(6) ?
C25 C30 . 1.392(6) ?
C25 C31 . 1.517(6) ?
C26 C27 . 1.386(6) ?
C26 H26A . 0.9300 ?
C27 C28 . 1.367(6) ?
C27 H27A . 0.9300 ?
C28 C29 . 1.373(6) ?
C29 C30 . 1.370(6) ?
C29 H29A . 0.9300 ?
C30 H30A . 0.9300 ?
C31 C32 . 1.508(6) ?
C31 H31A . 0.9700 ?
C31 H31B . 0.9700 ?
C33 C34 . 1.369(6) ?
C33 C38 . 1.387(6) ?
C33 C39 . 1.493(6) ?
C34 C35 . 1.380(6) ?
C34 H34A . 0.9300 ?
C35 C36 . 1.367(6) ?
C35 H35A . 0.9300 ?
C36 C37 . 1.367(6) ?
C37 C38 . 1.368(6) ?
C37 H37A . 0.9300 ?
C38 H38A . 0.9300 ?
C39 C40 . 1.508(5) ?
C39 H39A . 0.9700 ?
C39 H39B . 0.9700 ?
C41 C46 . 1.383(6) ?
C41 C42 . 1.385(6) ?
C41 C47 . 1.499(6) ?
C42 C43 . 1.380(6) ?
C42 H42A . 0.9300 ?
C43 C44 . 1.369(6) ?
C43 H43A . 0.9300 ?
C44 C45 . 1.378(6) ?
C45 C46 . 1.373(6) ?
C45 H45A . 0.9300 ?
C46 H46A . 0.9300 ?
C47 C48 . 1.501(5) ?
C47 H47A . 0.9700 ?
C47 H47B . 0.9700 ?
C49 C50 . 1.390(5) ?
C49 H49A . 0.9300 ?
C50 C51 . 1.377(6) ?
C50 H50A . 0.9300 ?
C51 C52 . 1.381(6) ?
C51 C56 . 1.488(5) ?
C52 C53 . 1.372(6) ?
C52 H52A . 0.9300 ?
C53 H53A . 0.9300 ?
C54 C55 . 1.365(7) ?
C54 H54A . 0.9300 ?
C55 C56 . 1.383(6) ?
C55 H55A . 0.9300 ?
C56 C57 . 1.381(7) ?
C57 C58 . 1.375(7) ?
C57 H57A . 0.9300 ?
C58 H58A . 0.9300 ?
C59 C60 . 1.370(6) ?
C59 H59A . 0.9300 ?
C60 C61 . 1.381(6) ?
C60 H60A . 0.9300 ?
C61 C62 . 1.383(6) ?
C61 C66 . 1.489(6) ?
C62 C63 . 1.375(6) ?
C62 H62A . 0.9300 ?
C63 H63A . 0.9300 ?
C64 C65 . 1.399(7) ?
C64 H64A . 0.9300 ?
C65 C66 . 1.393(7) ?
C65 H65A . 0.9300 ?
C66 C67 . 1.385(7) ?
C67 C68 . 1.380(7) ?
C67 H67A . 0.9300 ?
C68 H68A . 0.9300 ?

loop_
_geom_hbond_atom_site_label_D
_geom_hbond_atom_site_label_H
_geom_hbond_atom_site_label_A
_geom_hbond_site_symmetry_A
_geom_hbond_distance_DH
_geom_hbond_distance_HA
_geom_hbond_distance_DA
_geom_hbond_angle_DHA
O6 H6B O15 1_645 0.82 1.90 2.715(4) 174.4
O9 H9A O3 1_565 0.82 1.94 2.761(5) 173.4
O12 H12A O18 1_545 0.82 1.92 2.735(5) 170.5
O15 H15C O3W . 0.82 1.85 2.645(5) 161.8
O2W H2WA N2 1_565 0.845(19) 1.98(2) 2.820(5) 176(6)
O1W H1WA O4 . 0.83(5) 1.95(3) 2.731(4) 156(5)
O2W H2WB O13 . 0.84(6) 2.02(3) 2.741(4) 144(5)
O1W H1WB N4 1_545 0.835(19) 1.98(3) 2.779(5) 159(6)
O3W H3WA O12 1_565 0.81(6) 2.01(3) 2.797(5) 164(7)

loop_
_geom_torsion_atom_site_label_1
_geom_torsion_atom_site_label_2
_geom_torsion_atom_site_label_3
_geom_torsion_atom_site_label_4
_geom_torsion_site_symmetry_1
_geom_torsion_site_symmetry_2
_geom_torsion_site_symmetry_3
_geom_torsion_site_symmetry_4
_geom_torsion
_geom_torsion_publ_flag
O1W Yb1 N1 C49 . . . . -52.1(3) ?
O13 Yb1 N1 C49 . . . . 142.8(3) ?
O14 Yb1 N1 C49 . . . . 147.5(3) ?
O16 Yb1 N1 C49 . . . . -9.6(4) ?
O11 Yb1 N1 C49 . . . . 25.3(3) ?
O1 Yb1 N1 C49 . . . . -132.6(3) ?
O2 Yb1 N1 C49 . . . . -114.9(3) ?
O10 Yb1 N1 C49 . . . . 76.6(3) ?
C40 Yb1 N1 C49 . . . . 143.1(3) ?
C8 Yb1 N1 C49 . . . . -122.9(3) ?
C32 Yb1 N1 C49 . . . . 52.3(3) ?
O1W Yb1 N1 C53 . . . . 123.5(3) ?
O13 Yb1 N1 C53 . . . . -41.6(3) ?
O14 Yb1 N1 C53 . . . . -36.9(3) ?
O16 Yb1 N1 C53 . . . . 166.0(3) ?
O11 Yb1 N1 C53 . . . . -159.1(3) ?
O1 Yb1 N1 C53 . . . . 43.0(3) ?
O2 Yb1 N1 C53 . . . . 60.8(3) ?
O10 Yb1 N1 C53 . . . . -107.7(3) ?
C40 Yb1 N1 C53 . . . . -41.3(3) ?
C8 Yb1 N1 C53 . . . . 52.7(3) ?
C32 Yb1 N1 C53 . . . . -132.1(3) ?
O2 Yb2 N3 C59 . . . . -174.8(3) ?
O2W Yb2 N3 C59 . . . . -129.4(3) ?
O5 Yb2 N3 C59 . . . . 19.9(3) ?
O4 Yb2 N3 C59 . . . . 40.4(3) ?
O8 Yb2 N3 C59 . . . . 154.2(3) ?
O7 Yb2 N3 C59 . . . . 99.6(3) ?
O16 Yb2 N3 C59 . . . . -61.1(3) ?
O17 Yb2 N3 C59 . . . . -55.1(3) ?
C16 Yb2 N3 C59 . . . . 29.3(3) ?
C24 Yb2 N3 C59 . . . . 127.0(3) ?
C48 Yb2 N3 C59 . . . . -60.8(3) ?
O2 Yb2 N3 C63 . . . . 0.7(4) ?
O2W Yb2 N3 C63 . . . . 46.1(3) ?
O5 Yb2 N3 C63 . . . . -164.6(3) ?
O4 Yb2 N3 C63 . . . . -144.1(3) ?
O8 Yb2 N3 C63 . . . . -30.3(3) ?
O7 Yb2 N3 C63 . . . . -84.9(3) ?
O16 Yb2 N3 C63 . . . . 114.4(3) ?
O17 Yb2 N3 C63 . . . . 120.4(3) ?
C16 Yb2 N3 C63 . . . . -155.1(3) ?
C24 Yb2 N3 C63 . . . . -57.4(3) ?
C48 Yb2 N3 C63 . . . . 114.7(3) ?
O1W Yb1 O1 C8 . . . . 74.7(3) ?
O13 Yb1 O1 C8 . . . . -71.7(3) ?
O14 Yb1 O1 C8 . . . . -123.9(3) ?
O16 Yb1 O1 C8 . . . . 2.8(3) ?
O11 Yb1 O1 C8 . . . . 120.4(3) ?
N1 Yb1 O1 C8 . . . . 157.6(3) ?
O2 Yb1 O1 C8 . . . . -4.1(2) ?
O10 Yb1 O1 C8 . . . . -141.3(3) ?
C40 Yb1 O1 C8 . . . . -98.5(3) ?
C32 Yb1 O1 C8 . . . . 168.1(3) ?
O2W Yb2 O2 C8 . . . . -124.2(6) ?
O5 Yb2 O2 C8 . . . . 83.4(6) ?
O4 Yb2 O2 C8 . . . . 73.9(6) ?
O8 Yb2 O2 C8 . . . . -47.3(6) ?
O7 Yb2 O2 C8 . . . . 2.1(6) ?
O16 Yb2 O2 C8 . . . . 154.5(6) ?
N3 Yb2 O2 C8 . . . . -78.0(6) ?
O17 Yb2 O2 C8 . . . . 171.3(6) ?
C16 Yb2 O2 C8 . . . . 77.8(6) ?
C24 Yb2 O2 C8 . . . . -23.4(6) ?
C48 Yb2 O2 C8 . . . . 165.7(6) ?
O2W Yb2 O2 Yb1 . . . . 81.21(12) ?
O5 Yb2 O2 Yb1 . . . . -71.23(15) ?
O4 Yb2 O2 Yb1 . . . . -80.71(12) ?
O8 Yb2 O2 Yb1 . . . . 158.08(13) ?
O7 Yb2 O2 Yb1 . . . . -152.49(11) ?
O16 Yb2 O2 Yb1 . . . . -0.07(9) ?
N3 Yb2 O2 Yb1 . . . . 127.40(19) ?
O17 Yb2 O2 Yb1 . . . . 16.71(14) ?
C16 Yb2 O2 Yb1 . . . . -76.80(13) ?
C24 Yb2 O2 Yb1 . . . . -178.00(13) ?
C48 Yb2 O2 Yb1 . . . . 11.16(12) ?
O1W Yb1 O2 C8 . . . . -83.5(2) ?
O13 Yb1 O2 C8 . . . . 112.4(2) ?
O14 Yb1 O2 C8 . . . . 64.8(2) ?
O16 Yb1 O2 C8 . . . . -169.2(2) ?
O11 Yb1 O2 C8 . . . . -126.8(2) ?
O1 Yb1 O2 C8 . . . . 4.0(2) ?
N1 Yb1 O2 C8 . . . . -17.8(3) ?
O10 Yb1 O2 C8 . . . . 141.2(2) ?
C40 Yb1 O2 C8 . . . . 89.6(2) ?
C32 Yb1 O2 C8 . . . . -167.9(3) ?
O1W Yb1 O2 Yb2 . . . . 85.80(12) ?
O13 Yb1 O2 Yb2 . . . . -78.37(12) ?
O14 Yb1 O2 Yb2 . . . . -125.93(11) ?
O16 Yb1 O2 Yb2 . . . . 0.08(9) ?
O11 Yb1 O2 Yb2 . . . . 42.45(19) ?
O1 Yb1 O2 Yb2 . . . . 173.27(17) ?
N1 Yb1 O2 Yb2 . . . . 151.42(11) ?
O10 Yb1 O2 Yb2 . . . . -49.5(2) ?
C40 Yb1 O2 Yb2 . . . . -101.14(13) ?
C8 Yb1 O2 Yb2 . . . . 169.3(3) ?
C32 Yb1 O2 Yb2 . . . . 1.4(3) ?
O2 Yb2 O4 C16 . . . . 171.8(2) ?
O2W Yb2 O4 C16 . . . . 136.7(2) ?
O5 Yb2 O4 C16 . . . . 0.7(2) ?
O8 Yb2 O4 C16 . . . . -118.0(2) ?
O7 Yb2 O4 C16 . . . . -83.8(2) ?
O16 Yb2 O4 C16 . . . . 102.5(2) ?
N3 Yb2 O4 C16 . . . . -23.9(3) ?
O17 Yb2 O4 C16 . . . . 58.2(2) ?
C24 Yb2 O4 C16 . . . . -98.8(2) ?
C48 Yb2 O4 C16 . . . . 81.6(2) ?
O2 Yb2 O5 C16 . . . . -11.9(3) ?
O2W Yb2 O5 C16 . . . . -143.1(2) ?
O4 Yb2 O5 C16 . . . . -0.7(2) ?
O8 Yb2 O5 C16 . . . . 98.0(2) ?
O7 Yb2 O5 C16 . . . . 80.1(2) ?
O16 Yb2 O5 C16 . . . . -72.4(2) ?
N3 Yb2 O5 C16 . . . . 159.5(3) ?
O17 Yb2 O5 C16 . . . . -121.2(2) ?
C24 Yb2 O5 C16 . . . . 89.9(2) ?
C48 Yb2 O5 C16 . . . . -97.6(2) ?
O2 Yb2 O7 C24 . . . . -73.4(2) ?
O2W Yb2 O7 C24 . . . . 9.3(3) ?
O5 Yb2 O7 C24 . . . . 158.1(3) ?
O4 Yb2 O7 C24 . . . . -145.2(3) ?
O8 Yb2 O7 C24 . . . . -4.1(2) ?
O16 Yb2 O7 C24 . . . . -132.7(2) ?
N3 Yb2 O7 C24 . . . . 79.4(2) ?
O17 Yb2 O7 C24 . . . . 123.0(3) ?
C16 Yb2 O7 C24 . . . . -173.9(3) ?
C48 Yb2 O7 C24 . . . . 165.3(3) ?
O2 Yb2 O8 C24 . . . . 114.6(2) ?
O2W Yb2 O8 C24 . . . . -164.9(3) ?
O5 Yb2 O8 C24 . . . . -17.9(3) ?
O4 Yb2 O8 C24 . . . . 46.9(3) ?
O7 Yb2 O8 C24 . . . . 4.1(2) ?
O16 Yb2 O8 C24 . . . . 146.9(2) ?
N3 Yb2 O8 C24 . . . . -79.1(2) ?
O17 Yb2 O8 C24 . . . . -127.2(2) ?
C16 Yb2 O8 C24 . . . . 16.4(3) ?
C48 Yb2 O8 C24 . . . . -169.7(2) ?
O1W Yb1 O10 C32 . . . . 7.4(3) ?
O13 Yb1 O10 C32 . . . . 158.1(3) ?
O14 Yb1 O10 C32 . . . . -144.1(3) ?
O16 Yb1 O10 C32 . . . . 85.3(3) ?
O11 Yb1 O10 C32 . . . . 5.0(2) ?
O1 Yb1 O10 C32 . . . . -126.1(3) ?
N1 Yb1 O10 C32 . . . . -67.9(3) ?
O2 Yb1 O10 C32 . . . . 129.0(3) ?
C40 Yb1 O10 C32 . . . . -173.2(3) ?
C8 Yb1 O10 C32 . . . . -177.3(3) ?
O1W Yb1 O11 C32 . . . . 177.1(3) ?
O13 Yb1 O11 C32 . . . . -35.3(3) ?
O14 Yb1 O11 C32 . . . . 27.7(3) ?
O16 Yb1 O11 C32 . . . . -101.8(2) ?
O1 Yb1 O11 C32 . . . . 130.7(2) ?
N1 Yb1 O11 C32 . . . . 93.3(2) ?
O2 Yb1 O11 C32 . . . . -139.8(2) ?
O10 Yb1 O11 C32 . . . . -4.9(2) ?
C40 Yb1 O11 C32 . . . . -2.9(3) ?
C8 Yb1 O11 C32 . . . . 176.6(2) ?
O1W Yb1 O13 C40 . . . . -152.3(2) ?
O14 Yb1 O13 C40 . . . . -4.9(2) ?
O16 Yb1 O13 C40 . . . . 168.0(3) ?
O11 Yb1 O13 C40 . . . . 96.6(3) ?
O1 Yb1 O13 C40 . . . . -75.0(2) ?
N1 Yb1 O13 C40 . . . . 0.6(3) ?
O2 Yb1 O13 C40 . . . . -124.1(2) ?
O10 Yb1 O13 C40 . . . . 72.1(2) ?
C8 Yb1 O13 C40 . . . . -99.5(2) ?
C32 Yb1 O13 C40 . . . . 81.6(3) ?
O1W Yb1 O14 C40 . . . . 148.9(2) ?
O13 Yb1 O14 C40 . . . . 5.0(2) ?
O16 Yb1 O14 C40 . . . . -3.6(3) ?
O11 Yb1 O14 C40 . . . . -105.7(3) ?
O1 Yb1 O14 C40 . . . . 111.1(3) ?
N1 Yb1 O14 C40 . . . . -170.7(3) ?
O2 Yb1 O14 C40 . . . . 65.9(3) ?
O10 Yb1 O14 C40 . . . . -79.1(3) ?
C8 Yb1 O14 C40 . . . . 89.9(3) ?
C32 Yb1 O14 C40 . . . . -93.8(3) ?
O1W Yb1 O16 C48 . . . . 148.2(4) ?
O13 Yb1 O16 C48 . . . . -53.0(4) ?
O14 Yb1 O16 C48 . . . . -45.6(4) ?
O11 Yb1 O16 C48 . . . . 71.8(4) ?
O1 Yb1 O16 C48 . . . . -140.6(4) ?
N1 Yb1 O16 C48 . . . . 105.6(4) ?
O2 Yb1 O16 C48 . . . . -134.5(4) ?
O10 Yb1 O16 C48 . . . . 20.4(4) ?
C40 Yb1 O16 C48 . . . . -47.3(4) ?
C8 Yb1 O16 C48 . . . . -139.4(4) ?
C32 Yb1 O16 C48 . . . . 46.0(4) ?
O1W Yb1 O16 Yb2 . . . . -77.35(12) ?
O13 Yb1 O16 Yb2 . . . . 81.46(11) ?
O14 Yb1 O16 Yb2 . . . . 88.82(14) ?
O11 Yb1 O16 Yb2 . . . . -153.75(13) ?
O1 Yb1 O16 Yb2 . . . . -6.14(15) ?
N1 Yb1 O16 Yb2 . . . . -120.0(2) ?
O2 Yb1 O16 Yb2 . . . . -0.07(8) ?
O10 Yb1 O16 Yb2 . . . . 154.80(12) ?
C40 Yb1 O16 Yb2 . . . . 87.13(13) ?
C8 Yb1 O16 Yb2 . . . . -4.92(12) ?
C32 Yb1 O16 Yb2 . . . . -179.51(14) ?
O2 Yb2 O16 C48 . . . . 153.9(2) ?
O2W Yb2 O16 C48 . . . . 71.4(2) ?
O5 Yb2 O16 C48 . . . . -73.1(2) ?
O4 Yb2 O16 C48 . . . . -126.3(2) ?
O8 Yb2 O16 C48 . . . . 118.9(2) ?
O7 Yb2 O16 C48 . . . . -138.8(3) ?
N3 Yb2 O16 C48 . . . . 0.7(3) ?
O17 Yb2 O16 C48 . . . . -6.8(2) ?
C16 Yb2 O16 C48 . . . . -99.2(2) ?
C24 Yb2 O16 C48 . . . . 159.4(3) ?
O2 Yb2 O16 Yb1 . . . . 0.08(9) ?
O2W Yb2 O16 Yb1 . . . . -82.41(12) ?
O5 Yb2 O16 Yb1 . . . . 133.13(11) ?
O4 Yb2 O16 Yb1 . . . . 79.89(11) ?
O8 Yb2 O16 Yb1 . . . . -34.86(19) ?
O7 Yb2 O16 Yb1 . . . . 67.4(2) ?
N3 Yb2 O16 Yb1 . . . . -153.10(11) ?
O17 Yb2 O16 Yb1 . . . . -160.54(16) ?
C16 Yb2 O16 Yb1 . . . . 107.05(13) ?
C48 Yb2 O16 Yb1 . . . . -153.8(3) ?
O2 Yb2 O17 C48 . . . . -12.9(3) ?
O2W Yb2 O17 C48 . . . . -80.4(2) ?
O5 Yb2 O17 C48 . . . . 113.1(2) ?
O4 Yb2 O17 C48 . . . . 66.8(2) ?
O8 Yb2 O17 C48 . . . . -118.6(2) ?
O7 Yb2 O17 C48 . . . . 149.2(2) ?
O16 Yb2 O17 C48 . . . . 6.9(2) ?
N3 Yb2 O17 C48 . . . . -167.0(2) ?
C16 Yb2 O17 C48 . . . . 90.0(2) ?
C6 C1 C2 C3 . . . . -0.4(6) ?
C7 C1 C2 C3 . . . . -179.3(4) ?
C1 C2 C3 C4 . . . . -0.1(7) ?
C2 C3 C4 O3 . . . . -179.9(4) ?
C2 C3 C4 C5 . . . . 0.7(6) ?
C3 C4 C5 C6 . . . . -0.8(6) ?
O3 C4 C5 C6 . . . . 179.8(4) ?
C4 C5 C6 C1 . . . . 0.3(7) ?
C2 C1 C6 C5 . . . . 0.3(6) ?
C7 C1 C6 C5 . . . . 179.3(4) ?
C2 C1 C7 C8 . . . . 78.5(5) ?
C6 C1 C7 C8 . . . . -100.4(5) ?
Yb1 O1 C8 O2 . . . . 7.6(4) ?
Yb1 O1 C8 C7 . . . . -170.9(4) ?
Yb2 O2 C8 O1 . . . . -164.0(4) ?
Yb1 O2 C8 O1 . . . . -7.1(4) ?
Yb2 O2 C8 C7 . . . . 14.5(9) ?
Yb1 O2 C8 C7 . . . . 171.4(4) ?
Yb2 O2 C8 Yb1 . . . . -157.0(6) ?
C1 C7 C8 O2 . . . . -132.3(4) ?
O1W Yb1 C8 O1 . . . . -98.8(3) ?
O13 Yb1 C8 O1 . . . . 108.8(3) ?
O14 Yb1 C8 O1 . . . . 54.0(3) ?
O16 Yb1 C8 O1 . . . . -177.5(3) ?
O11 Yb1 C8 O1 . . . . -98.2(3) ?
N1 Yb1 C8 O1 . . . . -22.0(3) ?
O2 Yb1 C8 O1 . . . . 172.7(4) ?
O10 Yb1 C8 O1 . . . . 85.1(4) ?
C40 Yb1 C8 O1 . . . . 81.4(3) ?
O1W Yb1 C8 O2 . . . . 88.5(2) ?
O13 Yb1 C8 O2 . . . . -63.9(2) ?
O14 Yb1 C8 O2 . . . . -118.7(2) ?
O16 Yb1 C8 O2 . . . . 9.8(2) ?
O11 Yb1 C8 O2 . . . . 89.1(3) ?
O1 Yb1 C8 O2 . . . . -172.7(4) ?
N1 Yb1 C8 O2 . . . . 165.3(2) ?
O10 Yb1 C8 O2 . . . . -87.6(4) ?
C40 Yb1 C8 O2 . . . . -91.3(2) ?
C14 C9 C10 C11 . . . . 0.0(6) ?
C15 C9 C10 C11 . . . . -180.0(4) ?
C9 C10 C11 C12 . . . . -0.3(7) ?
C10 C11 C12 O6 . . . . 179.6(4) ?
C10 C11 C12 C13 . . . . 0.4(6) ?
O6 C12 C13 C14 . . . . -179.4(4) ?
C11 C12 C13 C14 . . . . -0.2(7) ?
C12 C13 C14 C9 . . . . -0.2(7) ?
C10 C9 C14 C13 . . . . 0.3(6) ?
C15 C9 C14 C13 . . . . -179.7(4) ?
C10 C9 C15 C16 . . . . 115.0(4) ?
C14 C9 C15 C16 . . . . -64.9(5) ?
Yb2 O5 C16 O4 . . . . 1.2(4) ?
Yb2 O5 C16 C15 . . . . -177.4(3) ?
Yb2 O4 C16 O5 . . . . -1.2(4) ?
Yb2 O4 C16 C15 . . . . 177.4(3) ?
C9 C15 C16 O5 . . . . -172.9(4) ?
C9 C15 C16 O4 . . . . 8.5(6) ?
O2 Yb2 C16 O5 . . . . 170.6(2) ?
O2W Yb2 C16 O5 . . . . 80.4(4) ?
O4 Yb2 C16 O5 . . . . 178.7(4) ?
O8 Yb2 C16 O5 . . . . -103.0(2) ?
O7 Yb2 C16 O5 . . . . -92.8(2) ?
O16 Yb2 C16 O5 . . . . 106.3(2) ?
N3 Yb2 C16 O5 . . . . -20.4(3) ?
O17 Yb2 C16 O5 . . . . 54.7(2) ?
C24 Yb2 C16 O5 . . . . -95.6(2) ?
C48 Yb2 C16 O5 . . . . 80.4(2) ?
O2 Yb2 C16 O4 . . . . -8.2(2) ?
O2W Yb2 C16 O4 . . . . -98.4(4) ?
O5 Yb2 C16 O4 . . . . -178.7(4) ?
O8 Yb2 C16 O4 . . . . 78.3(2) ?
O7 Yb2 C16 O4 . . . . 88.4(2) ?
O16 Yb2 C16 O4 . . . . -72.4(2) ?
N3 Yb2 C16 O4 . . . . 160.9(2) ?
O17 Yb2 C16 O4 . . . . -124.0(2) ?
C24 Yb2 C16 O4 . . . . 85.6(2) ?
C48 Yb2 C16 O4 . . . . -98.3(2) ?
C22 C17 C18 C19 . . . . 0.4(6) ?
C23 C17 C18 C19 . . . . -178.1(4) ?
C17 C18 C19 C20 . . . . 2.1(7) ?
C18 C19 C20 O9 . . . . 178.9(4) ?
C18 C19 C20 C21 . . . . -3.3(7) ?
C19 C20 C21 C22 . . . . 2.0(7) ?
O9 C20 C21 C22 . . . . 179.8(4) ?
C20 C21 C22 C17 . . . . 0.5(7) ?
C18 C17 C22 C21 . . . . -1.7(7) ?
C23 C17 C22 C21 . . . . 176.8(4) ?
C22 C17 C23 C24 . . . . -107.1(5) ?
C18 C17 C23 C24 . . . . 71.4(6) ?
Yb2 O8 C24 O7 . . . . -7.4(4) ?
Yb2 O8 C24 C23 . . . . 171.6(3) ?
Yb2 O7 C24 O8 . . . . 7.1(4) ?
Yb2 O7 C24 C23 . . . . -171.9(4) ?
C17 C23 C24 O8 . . . . -59.9(6) ?
C17 C23 C24 O7 . . . . 119.1(5) ?
O2 Yb2 C24 O8 . . . . -63.5(2) ?
O2W Yb2 C24 O8 . . . . 14.9(2) ?
O5 Yb2 C24 O8 . . . . 165.6(2) ?
O4 Yb2 C24 O8 . . . . -138.8(2) ?
O7 Yb2 C24 O8 . . . . -172.6(4) ?
O16 Yb2 C24 O8 . . . . -68.6(4) ?
N3 Yb2 C24 O8 . . . . 93.9(2) ?
O17 Yb2 C24 O8 . . . . 89.8(3) ?
C16 Yb2 C24 O8 . . . . -166.6(2) ?
O2 Yb2 C24 O7 . . . . 109.1(2) ?
O2W Yb2 C24 O7 . . . . -172.5(2) ?
O5 Yb2 C24 O7 . . . . -21.8(3) ?
O4 Yb2 C24 O7 . . . . 33.8(3) ?
O8 Yb2 C24 O7 . . . . 172.6(4) ?
O16 Yb2 C24 O7 . . . . 104.1(4) ?
N3 Yb2 C24 O7 . . . . -93.5(3) ?
O17 Yb2 C24 O7 . . . . -97.6(3) ?
C16 Yb2 C24 O7 . . . . 6.0(3) ?
C30 C25 C26 C27 . . . . 1.2(7) ?
C31 C25 C26 C27 . . . . 179.2(4) ?
C25 C26 C27 C28 . . . . -0.5(7) ?
C26 C27 C28 C29 . . . . -0.8(7) ?
C26 C27 C28 O12 . . . . 179.6(4) ?
C27 C28 C29 C30 . . . . 1.4(7) ?
O12 C28 C29 C30 . . . . -179.0(4) ?
C28 C29 C30 C25 . . . . -0.6(7) ?
C26 C25 C30 C29 . . . . -0.7(7) ?
C31 C25 C30 C29 . . . . -178.7(4) ?
C26 C25 C31 C32 . . . . 46.3(6) ?
C30 C25 C31 C32 . . . . -135.8(4) ?
Yb1 O10 C32 O11 . . . . -8.4(4) ?
Yb1 O10 C32 C31 . . . . 168.8(4) ?
Yb1 O11 C32 O10 . . . . 9.3(4) ?
Yb1 O11 C32 C31 . . . . -168.0(3) ?
C25 C31 C32 O10 . . . . -95.8(5) ?
C25 C31 C32 O11 . . . . 81.5(5) ?
C25 C31 C32 Yb1 . . . . 26.5(18) ?
O1W Yb1 C32 O10 . . . . -174.0(2) ?
O13 Yb1 C32 O10 . . . . -21.3(3) ?
O14 Yb1 C32 O10 . . . . 33.6(3) ?
O16 Yb1 C32 O10 . . . . -94.7(3) ?
O11 Yb1 C32 O10 . . . . -171.2(4) ?
O1 Yb1 C32 O10 . . . . 98.3(4) ?
N1 Yb1 C32 O10 . . . . 108.7(3) ?
O2 Yb1 C32 O10 . . . . -95.9(4) ?
C40 Yb1 C32 O10 . . . . 6.3(3) ?
O1W Yb1 C32 O11 . . . . -2.8(3) ?
O13 Yb1 C32 O11 . . . . 149.9(2) ?
O14 Yb1 C32 O11 . . . . -155.2(2) ?
O16 Yb1 C32 O11 . . . . 76.4(2) ?
O1 Yb1 C32 O11 . . . . -90.5(3) ?
N1 Yb1 C32 O11 . . . . -80.1(2) ?
O2 Yb1 C32 O11 . . . . 75.2(4) ?
O10 Yb1 C32 O11 . . . . 171.2(4) ?
C40 Yb1 C32 O11 . . . . 177.4(2) ?
O1W Yb1 C32 C31 . . . . 58.4(16) ?
O13 Yb1 C32 C31 . . . . -148.9(16) ?
O14 Yb1 C32 C31 . . . . -94.0(16) ?
O16 Yb1 C32 C31 . . . . 137.6(16) ?
O11 Yb1 C32 C31 . . . . 61.2(16) ?
O1 Yb1 C32 C31 . . . . -29.3(18) ?
N1 Yb1 C32 C31 . . . . -18.9(16) ?
O2 Yb1 C32 C31 . . . . 136.5(15) ?
O10 Yb1 C32 C31 . . . . -127.6(17) ?
C40 Yb1 C32 C31 . . . . -121.3(16) ?
C38 C33 C34 C35 . . . . -1.2(7) ?
C39 C33 C34 C35 . . . . 179.2(4) ?
C33 C34 C35 C36 . . . . 0.5(8) ?
C34 C35 C36 C37 . . . . 0.4(7) ?
C34 C35 C36 O15 . . . . -178.6(4) ?
C35 C36 C37 C38 . . . . -0.4(7) ?
O15 C36 C37 C38 . . . . 178.7(4) ?
C36 C37 C38 C33 . . . . -0.4(7) ?
C34 C33 C38 C37 . . . . 1.2(7) ?
C39 C33 C38 C37 . . . . -179.2(4) ?
C34 C33 C39 C40 . . . . 97.4(5) ?
C38 C33 C39 C40 . . . . -82.1(6) ?
Yb1 O14 C40 O13 . . . . -8.8(4) ?
Yb1 O14 C40 C39 . . . . 168.4(4) ?
Yb1 O13 C40 O14 . . . . 8.9(4) ?
Yb1 O13 C40 C39 . . . . -168.3(4) ?
C33 C39 C40 O14 . . . . -172.5(4) ?
C33 C39 C40 O13 . . . . 4.6(7) ?
C33 C39 C40 Yb1 . . . . -83.2(17) ?
O1W Yb1 C40 O14 . . . . -91.5(5) ?
O13 Yb1 C40 O14 . . . . -171.2(4) ?
O16 Yb1 C40 O14 . . . . 177.1(2) ?
O11 Yb1 C40 O14 . . . . 88.8(3) ?
O1 Yb1 C40 O14 . . . . -65.5(3) ?
N1 Yb1 C40 O14 . . . . 9.3(3) ?
O2 Yb1 C40 O14 . . . . -117.7(3) ?
O10 Yb1 C40 O14 . . . . 90.4(3) ?
C8 Yb1 C40 O14 . . . . -91.0(3) ?
C32 Yb1 C40 O14 . . . . 87.5(3) ?
O1W Yb1 C40 O13 . . . . 79.7(5) ?
O14 Yb1 C40 O13 . . . . 171.2(4) ?
O16 Yb1 C40 O13 . . . . -11.7(2) ?
O11 Yb1 C40 O13 . . . . -100.0(2) ?
O1 Yb1 C40 O13 . . . . 105.7(2) ?
N1 Yb1 C40 O13 . . . . -179.5(2) ?
O2 Yb1 C40 O13 . . . . 53.4(2) ?
O10 Yb1 C40 O13 . . . . -98.4(3) ?
C8 Yb1 C40 O13 . . . . 80.2(2) ?
C32 Yb1 C40 O13 . . . . -101.3(2) ?
O1W Yb1 C40 C39 . . . . 173.3(14) ?
O13 Yb1 C40 C39 . . . . 93.7(17) ?
O14 Yb1 C40 C39 . . . . -95.2(17) ?
O16 Yb1 C40 C39 . . . . 81.9(17) ?
O11 Yb1 C40 C39 . . . . -6.4(17) ?
O1 Yb1 C40 C39 . . . . -160.6(17) ?
N1 Yb1 C40 C39 . . . . -85.9(17) ?
O2 Yb1 C40 C39 . . . . 147.1(17) ?
O10 Yb1 C40 C39 . . . . -4.7(16) ?
C8 Yb1 C40 C39 . . . . 173.9(17) ?
C32 Yb1 C40 C39 . . . . -7.7(17) ?
C46 C41 C42 C43 . . . . 1.5(6) ?
C47 C41 C42 C43 . . . . -177.6(4) ?
C41 C42 C43 C44 . . . . -0.3(7) ?
C42 C43 C44 O18 . . . . 179.1(4) ?
C42 C43 C44 C45 . . . . -0.4(6) ?
C43 C44 C45 C46 . . . . -0.2(6) ?
O18 C44 C45 C46 . . . . -179.8(4) ?
C44 C45 C46 C41 . . . . 1.5(6) ?
C42 C41 C46 C45 . . . . -2.2(6) ?
C47 C41 C46 C45 . . . . 177.0(4) ?
C46 C41 C47 C48 . . . . -76.1(5) ?
C42 C41 C47 C48 . . . . 103.0(5) ?
Yb2 O17 C48 O16 . . . . -12.1(4) ?
Yb2 O17 C48 C47 . . . . 168.2(4) ?
Yb1 O16 C48 O17 . . . . 151.3(3) ?
Yb2 O16 C48 O17 . . . . 12.2(4) ?
Yb1 O16 C48 C47 . . . . -28.9(6) ?
Yb2 O16 C48 C47 . . . . -168.0(3) ?
Yb1 O16 C48 Yb2 . . . . 139.1(4) ?
C41 C47 C48 O17 . . . . -11.8(6) ?
C41 C47 C48 O16 . . . . 168.4(4) ?
C41 C47 C48 Yb2 . . . . 93.7(15) ?
O2 Yb2 C48 O17 . . . . 168.4(2) ?
O2W Yb2 C48 O17 . . . . 91.0(2) ?
O5 Yb2 C48 O17 . . . . -61.9(2) ?
O4 Yb2 C48 O17 . . . . -116.3(2) ?
O8 Yb2 C48 O17 . . . . 95.9(3) ?
O7 Yb2 C48 O17 . . . . -68.9(4) ?
O16 Yb2 C48 O17 . . . . -167.7(4) ?
N3 Yb2 C48 O17 . . . . 12.8(2) ?
C16 Yb2 C48 O17 . . . . -88.9(2) ?
O2 Yb2 C48 O16 . . . . -23.9(2) ?
O2W Yb2 C48 O16 . . . . -101.3(2) ?
O5 Yb2 C48 O16 . . . . 105.8(2) ?
O4 Yb2 C48 O16 . . . . 51.4(2) ?
O8 Yb2 C48 O16 . . . . -96.4(3) ?
O7 Yb2 C48 O16 . . . . 98.8(4) ?
N3 Yb2 C48 O16 . . . . -179.4(2) ?
O17 Yb2 C48 O16 . . . . 167.7(4) ?
C16 Yb2 C48 O16 . . . . 78.8(2) ?
O2 Yb2 C48 C47 . . . . 56.8(15) ?
O2W Yb2 C48 C47 . . . . -20.6(15) ?
O5 Yb2 C48 C47 . . . . -173.5(15) ?
O4 Yb2 C48 C47 . . . . 132.1(15) ?
O8 Yb2 C48 C47 . . . . -15.7(16) ?
O7 Yb2 C48 C47 . . . . 179.5(13) ?
O16 Yb2 C48 C47 . . . . 80.7(15) ?
N3 Yb2 C48 C47 . . . . -98.8(15) ?
O17 Yb2 C48 C47 . . . . -111.6(15) ?
C16 Yb2 C48 C47 . . . . 159.5(15) ?
C53 N1 C49 C50 . . . . -2.3(6) ?
Yb1 N1 C49 C50 . . . . 173.5(3) ?
N1 C49 C50 C51 . . . . 0.2(6) ?
C49 C50 C51 C52 . . . . 1.7(6) ?
C49 C50 C51 C56 . . . . -176.1(4) ?
C50 C51 C52 C53 . . . . -1.4(6) ?
C56 C51 C52 C53 . . . . 176.3(4) ?
C49 N1 C53 C52 . . . . 2.6(6) ?
Yb1 N1 C53 C52 . . . . -173.4(3) ?
C51 C52 C53 N1 . . . . -0.8(7) ?
C58 N2 C54 C55 . . . . 1.1(8) ?
N2 C54 C55 C56 . . . . 1.5(9) ?
C54 C55 C56 C57 . . . . -3.0(7) ?
C54 C55 C56 C51 . . . . 174.5(4) ?
C50 C51 C56 C57 . . . . 151.4(4) ?
C52 C51 C56 C57 . . . . -26.2(6) ?
C50 C51 C56 C55 . . . . -25.9(6) ?
C52 C51 C56 C55 . . . . 156.5(5) ?
C55 C56 C57 C58 . . . . 2.1(7) ?
C51 C56 C57 C58 . . . . -175.4(4) ?
C54 N2 C58 C57 . . . . -2.0(9) ?
C56 C57 C58 N2 . . . . 0.4(9) ?
C63 N3 C59 C60 . . . . -3.8(6) ?
Yb2 N3 C59 C60 . . . . 171.9(3) ?
N3 C59 C60 C61 . . . . 1.6(7) ?
C59 C60 C61 C62 . . . . 2.3(6) ?
C59 C60 C61 C66 . . . . -173.9(4) ?
C60 C61 C62 C63 . . . . -3.7(6) ?
C66 C61 C62 C63 . . . . 172.5(4) ?
C59 N3 C63 C62 . . . . 2.3(6) ?
Yb2 N3 C63 C62 . . . . -173.6(3) ?
C61 C62 C63 N3 . . . . 1.5(7) ?
C68 N4 C64 C65 . . . . -1.3(8) ?
N4 C64 C65 C66 . . . . -1.8(8) ?
C64 C65 C66 C67 . . . . 3.3(7) ?
C64 C65 C66 C61 . . . . -174.9(4) ?
C60 C61 C66 C67 . . . . 15.8(6) ?
C62 C61 C66 C67 . . . . -160.2(4) ?
C60 C61 C66 C65 . . . . -166.1(4) ?
C62 C61 C66 C65 . . . . 17.9(6) ?
C65 C66 C67 C68 . . . . -1.9(7) ?
C61 C66 C67 C68 . . . . 176.4(4) ?
C64 N4 C68 C67 . . . . 2.9(8) ?
C66 C67 C68 N4 . . . . -1.3(8) ?
